data_7250541
loop_
_publ_author_name
'Lin, Yang'
'Zhang, Wenxi'
'Lv, Yanjie'
'Zhao, Yihe'
'Cui, Hongtao'
'Sun, Jing'
'Li, Xiao'
'Zhou, Dongling'
'Su, Zhongmin'

_publ_section_title
;
 Lanthanide metal--organic frameworks as multifunctional sensors for
 chemicals and temperature
;
_journal_issue 25
_journal_name_full CrystEngComm
_journal_page_first 4351
_journal_page_last 4359
_journal_paper_doi 10.1039/D5CE00382B
_journal_volume 27
_journal_year 2025
_chemical_formula_moiety 'C12 H11 Cl N2 O S'
_chemical_formula_sum 'C12 H11 Cl N2 O S'
_chemical_formula_weight 266.74
_space_group_crystal_system orthorhombic
_space_group_IT_number 29
_space_group_name_Hall 'P 2c -2ac'
_space_group_name_H-M_alt 'P c a 21'
_atom_sites_solution_hydrogens geom
_atom_sites_solution_primary dual
_audit_block_doi 10.5517/ccdc.csd.cc2l2kpy
_audit_creation_date 2024-08-15
_audit_creation_method
;FinalCif V117 by Daniel Kratzert, Freiburg 2024,
https://dkratzert.de/finalcif.html
;
_audit_update_record
;
2024-09-23 deposited with the CCDC.	2025-05-23 downloaded from the CCDC.
;
_cell_angle_alpha 90
_cell_angle_beta 90
_cell_angle_gamma 90
_cell_formula_units_Z 8
_cell_length_a 8.6332(5)
_cell_length_b 6.0348(3)
_cell_length_c 46.857(3)
_cell_measurement_reflns_used 9987
_cell_measurement_temperature 100
_cell_measurement_theta_max 26.360
_cell_measurement_theta_min 3.208
_cell_volume 2441.2(2)
_computing_cell_refinement 'SAINT V8.40B (Bruker, 2016)'
_computing_data_collection 'APEX4 (Bruker-AXS, 2021)'
_computing_data_reduction 'SAINT V8.40B (Bruker, 2016)'
_computing_molecular_graphics 'Olex2 1.5 (Dolomanov et al., 2009)'
_computing_publication_material 'Olex2 1.5 (Dolomanov et al., 2009)'
_computing_structure_refinement 'SHELXL 2019/3 (Sheldrick, 2015)'
_computing_structure_solution 'SHELXT 2018/2 (Sheldrick, 2018)'
_diffrn_ambient_environment N~2~
_diffrn_ambient_temperature 100
_diffrn_detector 'Bruker Photon II'
_diffrn_detector_area_resol_mean 7.39
_diffrn_detector_type 'Charge-Integrating Pixel Array'
_diffrn_measured_fraction_theta_full 0.998
_diffrn_measured_fraction_theta_max 0.995
_diffrn_measurement_device 'Fixed Chi Three-Circle Diffractometer'
_diffrn_measurement_device_type 'Bruker D8 VENTURE Duo'
_diffrn_measurement_method '\w and \f scans'
_diffrn_measurement_specimen_support 'MiTeGen micromount'
_diffrn_radiation_monochromator 'TRIUMPH graphite'
_diffrn_radiation_probe x-ray
_diffrn_radiation_type MoK\a
_diffrn_radiation_wavelength 0.71073
_diffrn_radiation_xray_symbol K-L~3~
_diffrn_reflns_av_R_equivalents 0.0287
_diffrn_reflns_av_unetI/netI 0.0292
_diffrn_reflns_Laue_measured_fraction_full 0.998
_diffrn_reflns_Laue_measured_fraction_max 0.995
_diffrn_reflns_limit_h_max 10
_diffrn_reflns_limit_h_min -10
_diffrn_reflns_limit_k_max 7
_diffrn_reflns_limit_k_min -7
_diffrn_reflns_limit_l_max 58
_diffrn_reflns_limit_l_min -58
_diffrn_reflns_number 33831
_diffrn_reflns_point_group_measured_fraction_full 0.990
_diffrn_reflns_point_group_measured_fraction_max 0.977
_diffrn_reflns_theta_full 25.242
_diffrn_reflns_theta_max 26.369
_diffrn_reflns_theta_min 2.608
_diffrn_source 'sealed tube'
_diffrn_source_current 30.0
_diffrn_source_power 1.35
_diffrn_source_type fine-focus
_diffrn_source_voltage 45.0
_diffrn_standards_number 0
_exptl_absorpt_coefficient_mu 0.467
_exptl_absorpt_correction_T_max 0.7454
_exptl_absorpt_correction_T_min 0.6736
_exptl_absorpt_correction_type multi-scan
_exptl_absorpt_process_details
;
SADABS-2016/2 (Bruker,2016/2) was used for absorption correction.
wR2(int) was 0.0545 before and 0.0485 after correction.
The Ratio of minimum to maximum transmission is 0.9037.
The \l/2 correction factor is Not present.
;
_exptl_crystal_colour colourless
_exptl_crystal_colour_primary colourless
_exptl_crystal_density_diffrn 1.452
_exptl_crystal_description plate
_exptl_crystal_F_000 1104
_exptl_crystal_size_max 0.22
_exptl_crystal_size_mid 0.17
_exptl_crystal_size_min 0.05
_refine_diff_density_max 0.312
_refine_diff_density_min -0.424
_refine_diff_density_rms 0.066
_refine_ls_abs_structure_details
;
 Flack x determined using 1846 quotients [(I+)-(I-)]/[(I+)+(I-)]
 (Parsons, Flack and Wagner, Acta Cryst. B69 (2013) 249-259).
;
_refine_ls_abs_structure_Flack 0.01(3)
_refine_ls_extinction_method none
_refine_ls_goodness_of_fit_ref 1.138
_refine_ls_hydrogen_treatment constr
_refine_ls_matrix_type full
_refine_ls_number_parameters 309
_refine_ls_number_reflns 4896
_refine_ls_number_restraints 1
_refine_ls_restrained_S_all 1.138
_refine_ls_R_factor_all 0.0547
_refine_ls_R_factor_gt 0.0446
_refine_ls_shift/su_max 0.000
_refine_ls_shift/su_mean 0.000
_refine_ls_structure_factor_coef Fsqd
_refine_ls_weighting_details 'w=1/[\s^2^(Fo^2^)+5.2992P] where P=(Fo^2^+2Fc^2^)/3'
_refine_ls_weighting_scheme calc
_refine_ls_wR_factor_gt 0.0822
_refine_ls_wR_factor_ref 0.0854
_reflns_Friedel_coverage 0.938
_reflns_Friedel_fraction_full 0.983
_reflns_Friedel_fraction_max 0.959
_reflns_number_gt 4326
_reflns_number_total 4896
_reflns_threshold_expression 'I > 2\s(I)'
_cod_data_source_file d5ce00382b2.cif
_cod_data_source_block msu_sn21
_cod_depositor_comments
;
The following automatic conversions were performed:

data item '_diffrn_radiation_probe' value 'X-ray' was changed to
'x-ray' in accordance with the
/home/data/users/saulius/crontab/automatic-downloads/rss-feeds/RSC/lib/dictionaries/cif_core.dic
dictionary named 'cif_core.dic' version 2.4.2 last updated on
2011-04-26.

Automatic conversion script
Id: cif_fix_values 8170 2020-07-09 18:12:32Z antanas 

 Adding full bibliography for 7250536--7250544.cif.
;
_cod_database_code 7250541
_olex2_refinement_description
;
1. Fixed Uiso
 At 1.2 times of:
  All C(H) groups, All C(H,H) groups
 At 1.5 times of:
  All C(H,H,H) groups
2.a Secondary CH2 refined with riding coordinates:
 C5A(H5AB,H5AA), C5B(H5BB,H5BA)
2.b Aromatic/amide H refined with riding coordinates:
 C3A(H3A), C4A(H4A), C7A(H7A), C8A(H8A), C10A(H10A), C11A(H11A), C3B(H3B),
 C4B(H4B), C7B(H7B), C8B(H8B), C10B(H10B), C11B(H11B)
2.c Idealised Me refined as rotating group:
 C12A(H12E,H12D,H12F), C12B(H12B,H12A,H12C)
;
_olex2_submission_special_instructions 'No special instructions were received'
_shelx_shelxl_version_number 2019/3
_shelx_space_group_comment
;
The symmetry employed for this shelxl refinement is uniquely defined
by the following loop, which should always be used as a source of
symmetry information in preference to the above space-group names.
They are only intended as comments.
;
_shelx_estimated_absorpt_t_min 0.904
_shelx_estimated_absorpt_t_max 0.977
_diffrn_measurement_ambient_temperature_device_make 'Oxford Cryostream 700'

loop_
_space_group_symop_operation_xyz
'x, y, z'
'-x, -y, z+1/2'
'x+1/2, -y, z'
'-x+1/2, y, z+1/2'

loop_
_atom_site_label
_atom_site_type_symbol
_atom_site_fract_x
_atom_site_fract_y
_atom_site_fract_z
_atom_site_U_iso_or_equiv
_atom_site_adp_type
_atom_site_occupancy
_atom_site_site_symmetry_order
_atom_site_calc_flag
_atom_site_refinement_flags_posn
_atom_site_refinement_flags_adp
_atom_site_refinement_flags_occupancy
_atom_site_disorder_assembly
_atom_site_disorder_group
Cl1A Cl 0.50135(19) 0.5829(3) 0.26736(3) 0.0281(3) Uani 1 1 d . . . . .
S1A S 0.14648(17) 0.5688(3) 0.35613(3) 0.0205(3) Uani 1 1 d . . . . .
O1A O 0.4963(5) 0.2007(7) 0.47346(9) 0.0218(9) Uani 1 1 d . . . . .
N1A N 0.3255(7) 0.5358(9) 0.31172(14) 0.0156(13) Uani 1 1 d . . . . .
N2A N 0.2706(6) 0.1937(8) 0.33590(11) 0.0231(12) Uani 1 1 d . . . . .
C1A C 0.2593(7) 0.4124(11) 0.33275(12) 0.0187(13) Uani 1 1 d . . . . .
C2A C 0.4137(7) 0.4247(12) 0.29401(13) 0.0202(13) Uani 1 1 d . . . . .
C3A C 0.4392(8) 0.2004(10) 0.29508(13) 0.0247(14) Uani 1 1 d . . . . .
H3A H 0.504754 0.126338 0.281882 0.030 Uiso 1 1 calc R U . . .
C4A C 0.3632(8) 0.0907(11) 0.31661(14) 0.0282(15) Uani 1 1 d . . . . .
H4A H 0.375997 -0.065208 0.318064 0.034 Uiso 1 1 calc R U . . .
C5A C 0.0820(7) 0.3588(11) 0.38186(13) 0.0215(13) Uani 1 1 d . . . . .
H5AB H -0.016616 0.408194 0.390546 0.026 Uiso 1 1 calc R U . . .
H5AA H 0.061534 0.218698 0.371539 0.026 Uiso 1 1 calc R U . . .
C6A C 0.1969(7) 0.3149(11) 0.40515(13) 0.0199(13) Uani 1 1 d . . . . .
C7A C 0.2284(11) 0.4741(11) 0.4253(2) 0.0176(18) Uani 1 1 d . . . . .
H7A H 0.180269 0.615013 0.423523 0.021 Uiso 1 1 calc R U . . .
C8A C 0.3279(7) 0.4368(12) 0.44806(13) 0.0182(13) Uani 1 1 d . . . . .
H8A H 0.345837 0.548606 0.461948 0.022 Uiso 1 1 calc R U . . .
C9A C 0.4018(7) 0.2290(10) 0.45007(13) 0.0174(12) Uani 1 1 d . . . . .
C10A C 0.3759(7) 0.0689(11) 0.42925(13) 0.0166(12) Uani 1 1 d . . . . .
H10A H 0.427684 -0.069735 0.430249 0.020 Uiso 1 1 calc R U . . .
C11A C 0.2739(7) 0.1124(10) 0.40695(13) 0.0185(12) Uani 1 1 d . . . . .
H11A H 0.256615 0.002747 0.392760 0.022 Uiso 1 1 calc R U . . .
C12A C 0.5512(11) -0.0170(9) 0.4794(2) 0.0173(19) Uani 1 1 d . . . . .
H12E H 0.462876 -0.116186 0.482458 0.026 Uiso 1 1 calc R U . . .
H12D H 0.615950 -0.014181 0.496546 0.026 Uiso 1 1 calc R U . . .
H12F H 0.612530 -0.070573 0.463179 0.026 Uiso 1 1 calc R U . . .
Cl1B Cl 0.74157(19) -0.0787(3) 0.73256(3) 0.0293(4) Uani 1 1 d . . . . .
S1B S 1.09919(17) -0.0785(3) 0.64390(3) 0.0196(3) Uani 1 1 d . . . . .
O1B O 0.7527(5) 0.2983(7) 0.52705(9) 0.0226(10) Uani 1 1 d . . . . .
N1B N 0.9179(8) -0.0393(9) 0.68753(16) 0.0201(15) Uani 1 1 d . . . . .
N2B N 0.9816(6) 0.3016(8) 0.66450(11) 0.0237(12) Uani 1 1 d . . . . .
C1B C 0.9869(7) 0.0833(10) 0.66771(12) 0.0172(12) Uani 1 1 d . . . . .
C2B C 0.8339(7) 0.0753(11) 0.70610(13) 0.0196(13) Uani 1 1 d . . . . .
C3B C 0.8146(7) 0.3015(10) 0.70537(13) 0.0238(14) Uani 1 1 d . . . . .
H3B H 0.751347 0.378311 0.718693 0.029 Uiso 1 1 calc R U . . .
C4B C 0.8946(8) 0.4096(10) 0.68360(14) 0.0248(14) Uani 1 1 d . . . . .
H4B H 0.887154 0.566293 0.682275 0.030 Uiso 1 1 calc R U . . .
C5B C 1.1683(7) 0.1254(11) 0.61872(13) 0.0217(13) Uani 1 1 d . . . . .
H5BB H 1.194482 0.262962 0.629162 0.026 Uiso 1 1 calc R U . . .
H5BA H 1.264405 0.069584 0.609713 0.026 Uiso 1 1 calc R U . . .
C6B C 1.0514(6) 0.1802(10) 0.59541(12) 0.0167(12) Uani 1 1 d . . . . .
C7B C 0.9769(7) 0.3806(10) 0.59349(12) 0.0192(13) Uani 1 1 d . . . . .
H7B H 0.995013 0.489382 0.607766 0.023 Uiso 1 1 calc R U . . .
C8B C 0.8745(7) 0.4297(11) 0.57105(13) 0.0200(12) Uani 1 1 d . . . . .
H8B H 0.824005 0.569351 0.570177 0.024 Uiso 1 1 calc R U . . .
C9B C 0.8484(6) 0.2713(10) 0.55024(12) 0.0161(12) Uani 1 1 d . . . . .
C10B C 0.9205(7) 0.0669(11) 0.55207(13) 0.0180(13) Uani 1 1 d . . . . .
H10B H 0.898555 -0.043299 0.538163 0.022 Uiso 1 1 calc R U . . .
C11B C 1.0233(12) 0.0206(11) 0.5737(2) 0.0192(19) Uani 1 1 d . . . . .
H11B H 1.075477 -0.117944 0.574153 0.023 Uiso 1 1 calc R U . . .
C12B C 0.6998(13) 0.5225(12) 0.5216(2) 0.031(2) Uani 1 1 d . . . . .
H12B H 0.788323 0.615631 0.516337 0.046 Uiso 1 1 calc R U . . .
H12A H 0.650698 0.582115 0.538807 0.046 Uiso 1 1 calc R U . . .
H12C H 0.624599 0.521201 0.505916 0.046 Uiso 1 1 calc R U . . .

loop_
_atom_site_aniso_label
_atom_site_aniso_U_11
_atom_site_aniso_U_22
_atom_site_aniso_U_33
_atom_site_aniso_U_23
_atom_site_aniso_U_13
_atom_site_aniso_U_12
Cl1A 0.0314(9) 0.0317(9) 0.0212(8) 0.0072(8) 0.0043(7) 0.0002(8)
S1A 0.0181(7) 0.0246(8) 0.0187(8) 0.0027(8) -0.0011(6) 0.0038(7)
O1A 0.024(2) 0.020(2) 0.021(2) 0.0043(19) -0.0095(18) 0.0006(19)
N1A 0.015(3) 0.020(3) 0.011(3) 0.006(2) 0.002(2) 0.002(2)
N2A 0.028(3) 0.019(3) 0.022(3) -0.001(2) 0.001(2) -0.005(2)
C1A 0.019(3) 0.023(4) 0.014(3) 0.003(3) -0.004(2) -0.008(3)
C2A 0.018(3) 0.029(4) 0.014(3) 0.000(3) -0.002(2) -0.007(3)
C3A 0.030(4) 0.021(3) 0.022(3) -0.005(3) 0.000(3) 0.003(3)
C4A 0.037(4) 0.021(4) 0.026(4) -0.003(3) -0.004(3) -0.006(3)
C5A 0.013(3) 0.029(4) 0.022(3) 0.004(3) 0.003(2) -0.002(3)
C6A 0.013(3) 0.025(3) 0.022(3) 0.004(3) 0.001(2) -0.007(3)
C7A 0.012(4) 0.022(4) 0.019(5) 0.000(3) 0.005(3) 0.002(3)
C8A 0.019(3) 0.018(3) 0.017(3) 0.000(3) 0.006(2) -0.008(3)
C9A 0.013(3) 0.021(3) 0.019(3) 0.002(2) 0.002(2) -0.005(2)
C10A 0.015(3) 0.016(3) 0.019(3) 0.001(3) 0.004(2) -0.002(3)
C11A 0.018(3) 0.016(3) 0.022(3) -0.001(2) 0.001(2) -0.001(3)
C12A 0.015(4) 0.019(4) 0.018(5) 0.002(2) 0.000(4) 0.007(2)
Cl1B 0.0299(9) 0.0349(10) 0.0231(8) 0.0111(8) 0.0064(7) 0.0057(8)
S1B 0.0205(8) 0.0182(8) 0.0202(8) 0.0017(8) 0.0000(6) 0.0026(7)
O1B 0.024(2) 0.022(2) 0.022(2) -0.0014(19) -0.0050(19) -0.0007(19)
N1B 0.019(3) 0.013(2) 0.028(4) 0.000(3) -0.010(3) -0.001(3)
N2B 0.027(3) 0.019(3) 0.025(3) 0.000(2) 0.000(2) -0.003(2)
C1B 0.015(3) 0.017(3) 0.019(3) -0.004(3) -0.003(2) 0.005(3)
C2B 0.025(3) 0.017(3) 0.017(3) 0.003(3) -0.009(3) 0.000(3)
C3B 0.028(3) 0.028(4) 0.015(3) -0.005(3) 0.001(2) 0.000(3)
C4B 0.035(4) 0.009(3) 0.030(4) -0.005(3) 0.004(3) 0.000(3)
C5B 0.015(3) 0.030(4) 0.020(3) 0.003(3) -0.001(2) 0.001(3)
C6B 0.012(3) 0.025(3) 0.014(3) 0.001(2) 0.006(2) 0.001(2)
C7B 0.020(3) 0.023(3) 0.015(3) -0.002(2) 0.003(2) -0.005(3)
C8B 0.020(3) 0.019(3) 0.021(3) -0.002(3) 0.002(3) 0.005(3)
C9B 0.014(3) 0.020(3) 0.014(3) 0.001(2) 0.003(2) 0.001(2)
C10B 0.020(3) 0.015(3) 0.019(3) -0.005(3) 0.002(3) 0.000(3)
C11B 0.018(4) 0.017(3) 0.023(5) 0.007(3) 0.003(3) 0.001(3)
C12B 0.032(6) 0.035(5) 0.027(6) 0.000(3) -0.006(5) 0.008(3)

loop_
_atom_type_symbol
_atom_type_description
_atom_type_scat_dispersion_real
_atom_type_scat_dispersion_imag
_atom_type_scat_source
C C 0.0033 0.0016 'International Tables Vol C Tables 4.2.6.8 and 6.1.1.4'
H H 0.0000 0.0000 'International Tables Vol C Tables 4.2.6.8 and 6.1.1.4'
N N 0.0061 0.0033 'International Tables Vol C Tables 4.2.6.8 and 6.1.1.4'
O O 0.0106 0.0060 'International Tables Vol C Tables 4.2.6.8 and 6.1.1.4'
S S 0.1246 0.1234 'International Tables Vol C Tables 4.2.6.8 and 6.1.1.4'
Cl Cl 0.1484 0.1585 'International Tables Vol C Tables 4.2.6.8 and 6.1.1.4'

loop_
_citation_id
_citation_doi
_citation_year
1 10.1021/jacs.4c17020 2025

loop_
_geom_angle_atom_site_label_1
_geom_angle_atom_site_label_2
_geom_angle_atom_site_label_3
_geom_angle
_geom_angle_site_symmetry_1
_geom_angle_site_symmetry_3
_geom_angle_publ_flag
C1A S1A C5A 102.0(3) . . ?
C9A O1A C12A 117.8(5) . . ?
C2A N1A C1A 115.0(6) . . ?
C1A N2A C4A 115.0(5) . . ?
N1A C1A S1A 113.2(5) . . ?
N2A C1A S1A 120.5(5) . . ?
N2A C1A N1A 126.3(6) . . ?
N1A C2A Cl1A 115.2(5) . . ?
N1A C2A C3A 125.1(6) . . ?
C3A C2A Cl1A 119.7(5) . . ?
C2A C3A H3A 122.4 . . ?
C2A C3A C4A 115.2(6) . . ?
C4A C3A H3A 122.4 . . ?
N2A C4A C3A 123.4(6) . . ?
N2A C4A H4A 118.3 . . ?
C3A C4A H4A 118.3 . . ?
S1A C5A H5AB 108.8 . . ?
S1A C5A H5AA 108.8 . . ?
H5AB C5A H5AA 107.7 . . ?
C6A C5A S1A 113.6(4) . . ?
C6A C5A H5AB 108.8 . . ?
C6A C5A H5AA 108.8 . . ?
C7A C6A C5A 120.5(6) . . ?
C7A C6A C11A 118.5(6) . . ?
C11A C6A C5A 121.0(6) . . ?
C6A C7A H7A 118.8 . . ?
C6A C7A C8A 122.5(7) . . ?
C8A C7A H7A 118.8 . . ?
C7A C8A H8A 120.8 . . ?
C7A C8A C9A 118.4(6) . . ?
C9A C8A H8A 120.8 . . ?
O1A C9A C8A 115.5(5) . . ?
O1A C9A C10A 124.6(5) . . ?
C10A C9A C8A 119.9(6) . . ?
C9A C10A H10A 120.1 . . ?
C9A C10A C11A 119.8(6) . . ?
C11A C10A H10A 120.1 . . ?
C6A C11A H11A 119.6 . . ?
C10A C11A C6A 120.8(6) . . ?
C10A C11A H11A 119.6 . . ?
O1A C12A H12E 109.5 . . ?
O1A C12A H12D 109.5 . . ?
O1A C12A H12F 109.5 . . ?
H12E C12A H12D 109.5 . . ?
H12E C12A H12F 109.5 . . ?
H12D C12A H12F 109.5 . . ?
C1B S1B C5B 102.5(3) . . ?
C9B O1B C12B 116.0(6) . . ?
C2B N1B C1B 114.4(6) . . ?
C1B N2B C4B 115.3(5) . . ?
N1B C1B S1B 112.3(5) . . ?
N2B C1B S1B 119.7(5) . . ?
N2B C1B N1B 128.1(6) . . ?
N1B C2B Cl1B 116.0(5) . . ?
N1B C2B C3B 124.5(6) . . ?
C3B C2B Cl1B 119.4(5) . . ?
C2B C3B H3B 122.5 . . ?
C2B C3B C4B 115.0(6) . . ?
C4B C3B H3B 122.5 . . ?
N2B C4B C3B 122.7(6) . . ?
N2B C4B H4B 118.7 . . ?
C3B C4B H4B 118.7 . . ?
S1B C5B H5BB 108.9 . . ?
S1B C5B H5BA 108.9 . . ?
H5BB C5B H5BA 107.7 . . ?
C6B C5B S1B 113.4(4) . . ?
C6B C5B H5BB 108.9 . . ?
C6B C5B H5BA 108.9 . . ?
C7B C6B C5B 123.3(6) . . ?
C7B C6B C11B 118.0(6) . . ?
C11B C6B C5B 118.6(6) . . ?
C6B C7B H7B 119.0 . . ?
C6B C7B C8B 122.0(6) . . ?
C8B C7B H7B 119.0 . . ?
C7B C8B H8B 120.5 . . ?
C9B C8B C7B 119.0(6) . . ?
C9B C8B H8B 120.5 . . ?
O1B C9B C8B 125.0(5) . . ?
O1B C9B C10B 115.1(5) . . ?
C8B C9B C10B 119.9(6) . . ?
C9B C10B H10B 119.5 . . ?
C11B C10B C9B 121.1(6) . . ?
C11B C10B H10B 119.5 . . ?
C6B C11B H11B 120.0 . . ?
C10B C11B C6B 120.0(7) . . ?
C10B C11B H11B 120.0 . . ?
O1B C12B H12B 109.5 . . ?
O1B C12B H12A 109.5 . . ?
O1B C12B H12C 109.5 . . ?
H12B C12B H12A 109.5 . . ?
H12B C12B H12C 109.5 . . ?
H12A C12B H12C 109.5 . . ?

loop_
_geom_bond_atom_site_label_1
_geom_bond_atom_site_label_2
_geom_bond_distance
_geom_bond_site_symmetry_2
_geom_bond_publ_flag
Cl1A C2A 1.745(7) . ?
S1A C1A 1.743(7) . ?
S1A C5A 1.835(6) . ?
O1A C9A 1.377(7) . ?
O1A C12A 1.424(7) . ?
N1A C1A 1.361(8) . ?
N1A C2A 1.310(9) . ?
N2A C1A 1.332(8) . ?
N2A C4A 1.357(8) . ?
C2A C3A 1.372(10) . ?
C3A H3A 0.9500 . ?
C3A C4A 1.373(9) . ?
C4A H4A 0.9500 . ?
C5A H5AB 0.9900 . ?
C5A H5AA 0.9900 . ?
C5A C6A 1.498(8) . ?
C6A C7A 1.373(10) . ?
C6A C11A 1.393(9) . ?
C7A H7A 0.9500 . ?
C7A C8A 1.389(12) . ?
C8A H8A 0.9500 . ?
C8A C9A 1.410(9) . ?
C9A C10A 1.391(8) . ?
C10A H10A 0.9500 . ?
C10A C11A 1.391(8) . ?
C11A H11A 0.9500 . ?
C12A H12E 0.9800 . ?
C12A H12D 0.9800 . ?
C12A H12F 0.9800 . ?
Cl1B C2B 1.742(7) . ?
S1B C1B 1.771(6) . ?
S1B C5B 1.806(7) . ?
O1B C9B 1.375(7) . ?
O1B C12B 1.451(9) . ?
N1B C1B 1.328(9) . ?
N1B C2B 1.327(9) . ?
N2B C1B 1.327(8) . ?
N2B C4B 1.337(8) . ?
C2B C3B 1.376(9) . ?
C3B H3B 0.9500 . ?
C3B C4B 1.394(9) . ?
C4B H4B 0.9500 . ?
C5B H5BB 0.9900 . ?
C5B H5BA 0.9900 . ?
C5B C6B 1.523(8) . ?
C6B C7B 1.373(9) . ?
C6B C11B 1.421(11) . ?
C7B H7B 0.9500 . ?
C7B C8B 1.405(8) . ?
C8B H8B 0.9500 . ?
C8B C9B 1.384(8) . ?
C9B C10B 1.384(9) . ?
C10B H10B 0.9500 . ?
C10B C11B 1.377(12) . ?
C11B H11B 0.9500 . ?
C12B H12B 0.9800 . ?
C12B H12A 0.9800 . ?
C12B H12C 0.9800 . ?

loop_
_geom_torsion_atom_site_label_1
_geom_torsion_atom_site_label_2
_geom_torsion_atom_site_label_3
_geom_torsion_atom_site_label_4
_geom_torsion
_geom_torsion_site_symmetry_1
_geom_torsion_site_symmetry_2
_geom_torsion_site_symmetry_3
_geom_torsion_site_symmetry_4
_geom_torsion_publ_flag
Cl1A C2A C3A C4A -179.1(5) . . . . ?
S1A C5A C6A C7A 68.0(8) . . . . ?
S1A C5A C6A C11A -112.0(6) . . . . ?
O1A C9A C10A C11A 177.9(5) . . . . ?
N1A C2A C3A C4A 0.5(10) . . . . ?
C1A S1A C5A C6A 84.2(5) . . . . ?
C1A N1A C2A Cl1A -179.0(5) . . . . ?
C1A N1A C2A C3A 1.4(10) . . . . ?
C1A N2A C4A C3A -0.7(9) . . . . ?
C2A N1A C1A S1A 178.8(5) . . . . ?
C2A N1A C1A N2A -3.2(10) . . . . ?
C2A C3A C4A N2A -0.9(10) . . . . ?
C4A N2A C1A S1A -179.3(4) . . . . ?
C4A N2A C1A N1A 2.9(9) . . . . ?
C5A S1A C1A N1A -178.1(5) . . . . ?
C5A S1A C1A N2A 3.8(6) . . . . ?
C5A C6A C7A C8A 176.7(7) . . . . ?
C5A C6A C11A C10A -177.4(5) . . . . ?
C6A C7A C8A C9A 1.6(11) . . . . ?
C7A C6A C11A C10A 2.5(9) . . . . ?
C7A C8A C9A O1A -178.6(6) . . . . ?
C7A C8A C9A C10A 1.0(9) . . . . ?
C8A C9A C10A C11A -1.8(9) . . . . ?
C9A C10A C11A C6A -0.1(9) . . . . ?
C11A C6A C7A C8A -3.3(11) . . . . ?
C12A O1A C9A C8A 168.8(6) . . . . ?
C12A O1A C9A C10A -10.8(9) . . . . ?
Cl1B C2B C3B C4B 179.3(5) . . . . ?
S1B C5B C6B C7B 110.6(6) . . . . ?
S1B C5B C6B C11B -72.6(7) . . . . ?
O1B C9B C10B C11B 177.8(7) . . . . ?
N1B C2B C3B C4B -1.7(10) . . . . ?
C1B S1B C5B C6B -82.5(5) . . . . ?
C1B N1B C2B Cl1B -179.9(5) . . . . ?
C1B N1B C2B C3B 1.2(10) . . . . ?
C1B N2B C4B C3B -0.2(9) . . . . ?
C2B N1B C1B S1B 179.2(5) . . . . ?
C2B N1B C1B N2B 0.0(10) . . . . ?
C2B C3B C4B N2B 1.2(10) . . . . ?
C4B N2B C1B S1B -179.6(5) . . . . ?
C4B N2B C1B N1B -0.5(10) . . . . ?
C5B S1B C1B N1B 176.9(5) . . . . ?
C5B S1B C1B N2B -3.9(6) . . . . ?
C5B C6B C7B C8B 177.3(6) . . . . ?
C5B C6B C11B C10B -178.8(7) . . . . ?
C6B C7B C8B C9B -0.1(9) . . . . ?
C7B C6B C11B C10B -1.8(11) . . . . ?
C7B C8B C9B O1B -179.3(5) . . . . ?
C7B C8B C9B C10B 1.2(9) . . . . ?
C8B C9B C10B C11B -2.7(10) . . . . ?
C9B C10B C11B C6B 3.0(12) . . . . ?
C11B C6B C7B C8B 0.4(9) . . . . ?
C12B O1B C9B C8B 12.0(9) . . . . ?
C12B O1B C9B C10B -168.5(7) . . . . ?
